data_4329776
loop_
_publ_author_name
'Kisholoy Bhattacharya'
'Manoranjan Maity'
'Dhrubajyoti Mondal'
'Akira Endo'
'Muktimoy Chaudhury'

_publ_section_title
;
 Targeted Synthesis of Heterobimetallic Compounds Containing a Discrete
 Vanadium(V)-\m-Oxygen-Iron(III) Core
;
_journal_name_full 'Inorganic Chemistry'
_journal_page_first 7454
_journal_page_last 7456
_journal_paper_doi 10.1021/ic301054r
_journal_volume 51
_journal_year 2012
_chemical_formula_sum 'C34 H33 Fe N5 O9 S2 V'
_chemical_formula_weight 826.56
_chemical_name_systematic
; 
 ? 
;
_space_group_IT_number 2
_symmetry_cell_setting triclinic
_symmetry_space_group_name_Hall '-P 1'
_symmetry_space_group_name_H-M 'P -1'
_atom_sites_solution_hydrogens geom
_atom_sites_solution_primary direct
_atom_sites_solution_secondary difmap
_audit_creation_method SHELXL-97
_cell_angle_alpha 106.123(4)
_cell_angle_beta 91.676(4)
_cell_angle_gamma 98.375(4)
_cell_formula_units_Z 2
_cell_length_a 11.5312(12)
_cell_length_b 12.6039(12)
_cell_length_c 13.4278(13)
_cell_measurement_temperature 293(2)
_cell_volume 1849.8(3)
_computing_cell_refinement 'BRUKER APEX-II'
_computing_data_collection 'BRUKER APEX-II'
_computing_data_reduction 'BRUKER APEX-II'
_computing_molecular_graphics 'Mercury 2.2, PLATON-97'
_computing_publication_material 'Mercury 2.2, PLATON-97'
_computing_structure_refinement 'SHELXL-97 (Sheldrick, 1997)'
_computing_structure_solution 'SHELXS-97 (Sheldrick, 1990)'
_diffrn_ambient_temperature 293(2)
_diffrn_measured_fraction_theta_full 0.990
_diffrn_measured_fraction_theta_max 0.990
_diffrn_measurement_device_type 'CCD area detector'
_diffrn_measurement_method omega-scan
_diffrn_radiation_monochromator graphite
_diffrn_radiation_source 'fine-focus sealed tube'
_diffrn_radiation_type MoK\a
_diffrn_radiation_wavelength 0.71073
_diffrn_reflns_av_R_equivalents 0.0575
_diffrn_reflns_av_sigmaI/netI 0.0836
_diffrn_reflns_limit_h_max 11
_diffrn_reflns_limit_h_min -11
_diffrn_reflns_limit_k_max 12
_diffrn_reflns_limit_k_min -12
_diffrn_reflns_limit_l_max 11
_diffrn_reflns_limit_l_min -13
_diffrn_reflns_number 9742
_diffrn_reflns_theta_full 21.47
_diffrn_reflns_theta_max 21.47
_diffrn_reflns_theta_min 1.58
_exptl_absorpt_coefficient_mu 0.817
_exptl_absorpt_correction_T_max 0.9083
_exptl_absorpt_correction_T_min 0.8218
_exptl_absorpt_correction_type multi-scan
_exptl_absorpt_process_details SADABS
_exptl_crystal_colour brown
_exptl_crystal_density_diffrn 1.484
_exptl_crystal_description block
_exptl_crystal_F_000 850
_exptl_crystal_size_max 0.25
_exptl_crystal_size_mid 0.16
_exptl_crystal_size_min 0.12
_refine_diff_density_max 0.476
_refine_diff_density_min -0.321
_refine_diff_density_rms 0.062
_refine_ls_extinction_method none
_refine_ls_goodness_of_fit_ref 1.388
_refine_ls_hydrogen_treatment mixed
_refine_ls_matrix_type full
_refine_ls_number_parameters 479
_refine_ls_number_reflns 4186
_refine_ls_number_restraints 78
_refine_ls_restrained_S_all 1.422
_refine_ls_R_factor_all 0.1158
_refine_ls_R_factor_gt 0.0626
_refine_ls_shift/su_max 0.000
_refine_ls_shift/su_mean 0.000
_refine_ls_structure_factor_coef Fsqd
_refine_ls_weighting_details 'calc w=1/[\s^2^(Fo^2^)+(0.0000P)^2^+0.0000P] where P=(Fo^2^+2Fc^2^)/3'
_refine_ls_weighting_scheme calc
_refine_ls_wR_factor_gt 0.0877
_refine_ls_wR_factor_ref 0.0974
_reflns_number_gt 2468
_reflns_number_total 4186
_reflns_threshold_expression >2sigma(I)
_cod_data_source_file ic301054r_si_002_2.cif
_cod_data_source_block 2
_cod_database_code 4329776

loop_
_symmetry_equiv_pos_as_xyz
'x, y, z'
'-x, -y, -z'

loop_
_atom_site_label
_atom_site_type_symbol
_atom_site_fract_x
_atom_site_fract_y
_atom_site_fract_z
_atom_site_U_iso_or_equiv
_atom_site_adp_type
_atom_site_occupancy
_atom_site_symmetry_multiplicity
_atom_site_calc_flag
_atom_site_refinement_flags
Fe1 Fe 0.52489(10) 0.31842(8) 0.40523(7) 0.0632(4) Uani 1 1 d .
V1 V 0.43260(11) 0.05432(10) 0.23493(9) 0.0592(4) Uani 1 1 d .
S1 S 0.22661(19) 0.0484(2) 0.24917(18) 0.1030(8) Uani 1 1 d .
S2 S 0.0321(2) -0.1367(2) 0.1910(2) 0.1304(10) Uani 1 1 d U
O9 O 0.7793(6) 0.0902(6) 0.1186(4) 0.1047(19) Uani 1 1 d .
O6 O 0.6280(6) 0.4465(4) 0.5315(4) 0.0726(18) Uani 1 1 d .
H6A H 0.6503 0.5018 0.5121 0.109 Uiso 1 1 calc R
O4 O 0.5569(5) 0.0512(4) 0.1488(4) 0.0755(17) Uani 1 1 d U
O3 O 0.4515(3) 0.1943(3) 0.2882(3) 0.0605(13) Uani 1 1 d .
O1 O 0.3885(4) 0.3365(3) 0.4807(3) 0.0650(14) Uani 1 1 d .
O2 O 0.5194(5) 0.4306(3) 0.3352(4) 0.0715(16) Uani 1 1 d .
O8 O 0.4468(6) 0.5685(4) 0.2497(4) 0.0971(19) Uani 1 1 d .
O7 O 0.1920(5) 0.3914(4) 0.5491(4) 0.0822(16) Uani 1 1 d .
O5 O 0.4674(4) -0.0001(3) 0.3233(3) 0.0684(14) Uani 1 1 d .
N1 N 0.5756(6) 0.2146(4) 0.4892(4) 0.0548(17) Uani 1 1 d .
N2 N 0.6871(5) 0.2928(4) 0.3507(4) 0.0647(19) Uani 1 1 d .
N3 N 0.3587(8) -0.1028(5) 0.1210(5) 0.075(2) Uani 1 1 d .
N4 N 0.2397(7) -0.1535(6) 0.1189(5) 0.086(2) Uani 1 1 d .
C17 C 0.2293(8) 0.1706(7) 0.6744(6) 0.096(3) Uani 1 1 d .
H17 H 0.1917 0.1327 0.7178 0.115 Uiso 1 1 calc R
C18 C 0.1771(7) 0.2531(7) 0.6461(6) 0.092(3) Uani 1 1 d .
H18 H 0.1054 0.2701 0.6705 0.110 Uiso 1 1 calc R
C19 C 0.2340(8) 0.3085(6) 0.5817(6) 0.067(2) Uani 1 1 d .
C20 C 0.3411(8) 0.2824(6) 0.5436(5) 0.058(2) Uani 1 1 d .
C16 C 0.3325(8) 0.1460(6) 0.6395(6) 0.079(3) Uani 1 1 d .
H16 H 0.3656 0.0917 0.6602 0.094 Uiso 1 1 calc R
C15 C 0.3923(7) 0.1994(6) 0.5729(5) 0.057(2) Uani 1 1 d .
C1 C 0.5803(9) 0.4484(6) 0.2598(6) 0.067(2) Uani 1 1 d .
C2 C 0.5435(8) 0.5277(7) 0.2099(6) 0.075(2) Uani 1 1 d U
C3 C 0.6032(8) 0.5509(7) 0.1305(6) 0.091(3) Uani 1 1 d U
H3 H 0.5776 0.6003 0.0978 0.109 Uiso 1 1 calc R
C4 C 0.7000(8) 0.5034(7) 0.0976(6) 0.093(3) Uani 1 1 d U
H4 H 0.7398 0.5215 0.0438 0.111 Uiso 1 1 calc R
C5 C 0.7386(7) 0.4288(6) 0.1442(6) 0.081(2) Uani 1 1 d U
H5 H 0.8047 0.3970 0.1222 0.098 Uiso 1 1 calc R
C6 C 0.6776(8) 0.4009(6) 0.2251(6) 0.069(2) Uani 1 1 d .
C7 C 0.7256(6) 0.3251(5) 0.2737(6) 0.069(2) Uani 1 1 d .
H7 H 0.7916 0.2971 0.2457 0.083 Uiso 1 1 calc R
C14 C 0.5033(7) 0.1716(5) 0.5440(5) 0.060(2) Uani 1 1 d .
H14 H 0.5273 0.1150 0.5677 0.072 Uiso 1 1 calc R
C22 C 0.4029(7) 0.6469(6) 0.2050(6) 0.123(3) Uani 1 1 d U
H22A H 0.4654 0.7066 0.2059 0.185 Uiso 1 1 calc R
H22B H 0.3411 0.6769 0.2445 0.185 Uiso 1 1 calc R
H22C H 0.3728 0.6098 0.1346 0.185 Uiso 1 1 calc R
C21 C 0.0884(7) 0.4271(6) 0.5899(6) 0.103(3) Uani 1 1 d .
H21A H 0.0240 0.3663 0.5680 0.154 Uiso 1 1 calc R
H21B H 0.0721 0.4882 0.5650 0.154 Uiso 1 1 calc R
H21C H 0.0986 0.4512 0.6644 0.154 Uiso 1 1 calc R
C11 C 0.8558(8) 0.1057(7) 0.5071(7) 0.088(3) Uani 1 1 d .
H11 H 0.8927 0.0660 0.5440 0.106 Uiso 1 1 calc R
C10 C 0.9137(7) 0.1432(7) 0.4336(7) 0.088(3) Uani 1 1 d .
H10 H 0.9892 0.1282 0.4196 0.106 Uiso 1 1 calc R
C9 C 0.8589(8) 0.2043(6) 0.3792(6) 0.079(2) Uani 1 1 d .
H9 H 0.8984 0.2304 0.3291 0.095 Uiso 1 1 calc R
C8 C 0.7472(8) 0.2261(6) 0.3988(6) 0.061(2) Uani 1 1 d .
C13 C 0.6876(7) 0.1855(5) 0.4722(5) 0.056(2) Uani 1 1 d .
C12 C 0.7441(7) 0.1258(6) 0.5276(5) 0.072(2) Uani 1 1 d .
H12 H 0.7057 0.0998 0.5782 0.086 Uiso 1 1 calc R
C27 C 0.7717(8) -0.1054(9) 0.0192(6) 0.087(3) Uani 1 1 d .
H27 H 0.8523 -0.0934 0.0124 0.105 Uiso 1 1 calc R
C28 C 0.7213(12) -0.0203(9) 0.0726(7) 0.092(3) Uani 1 1 d .
C23 C 0.6010(9) -0.0325(10) 0.0931(7) 0.075(3) Uani 1 1 d .
C24 C 0.5380(10) -0.1400(8) 0.0477(6) 0.066(2) Uani 1 1 d .
C25 C 0.5945(10) -0.2262(8) -0.0143(6) 0.097(3) Uani 1 1 d .
H25 H 0.5513 -0.2960 -0.0478 0.117 Uiso 1 1 calc R
C26 C 0.7113(10) -0.2056(10) -0.0241(7) 0.105(3) Uani 1 1 d U
H26 H 0.7491 -0.2627 -0.0617 0.126 Uiso 1 1 calc R
C30 C 0.4180(10) -0.1629(7) 0.0587(6) 0.075(3) Uani 1 1 d .
H30 H 0.3775 -0.2299 0.0154 0.090 Uiso 1 1 calc R
C31 C 0.1820(8) -0.0871(8) 0.1774(7) 0.087(3) Uani 1 1 d U
C32 C 0.0149(8) -0.2801(7) 0.1095(7) 0.165(4) Uani 1 1 d .
H32A H 0.0487 -0.2818 0.0447 0.247 Uiso 1 1 calc R
H32B H -0.0671 -0.3108 0.0966 0.247 Uiso 1 1 calc R
H32C H 0.0542 -0.3236 0.1441 0.247 Uiso 1 1 calc R
C29 C 0.9043(7) 0.1122(7) 0.1004(6) 0.122(3) Uani 1 1 d .
H29A H 0.9483 0.0736 0.1368 0.184 Uiso 1 1 calc R
H29B H 0.9324 0.1911 0.1251 0.184 Uiso 1 1 calc R
H29C H 0.9140 0.0861 0.0273 0.184 Uiso 1 1 calc R
N5 N 0.0581(11) 0.4206(13) 0.1870(11) 0.270(8) Uani 1 1 d .
C33 C 0.1994(9) 0.3506(9) 0.2828(7) 0.170(5) Uani 1 1 d .
H33A H 0.1765 0.2713 0.2693 0.255 Uiso 1 1 calc R
H33B H 0.2015 0.3860 0.3562 0.255 Uiso 1 1 calc R
H33C H 0.2760 0.3657 0.2587 0.255 Uiso 1 1 calc R
C34 C 0.1190(12) 0.3921(12) 0.2312(10) 0.160(5) Uani 1 1 d .
H6B H 0.581(6) 0.451(5) 0.580(5) 0.08(3) Uiso 1 1 d .

loop_
_atom_site_aniso_label
_atom_site_aniso_U_11
_atom_site_aniso_U_22
_atom_site_aniso_U_33
_atom_site_aniso_U_23
_atom_site_aniso_U_13
_atom_site_aniso_U_12
Fe1 0.0981(10) 0.0445(7) 0.0541(7) 0.0242(6) 0.0010(7) 0.0150(6)
V1 0.0748(10) 0.0499(9) 0.0577(9) 0.0235(7) 0.0019(8) 0.0098(7)
S1 0.0932(19) 0.102(2) 0.119(2) 0.0394(16) 0.0074(16) 0.0160(15)
S2 0.088(2) 0.175(3) 0.127(2) 0.058(2) 0.0109(17) -0.0135(19)
O9 0.100(5) 0.111(6) 0.097(5) 0.024(4) 0.013(4) 0.008(4)
O6 0.117(5) 0.048(3) 0.057(4) 0.023(3) 0.000(4) 0.011(3)
O4 0.110(4) 0.054(3) 0.070(4) 0.024(3) 0.036(3) 0.021(3)
O3 0.085(4) 0.042(3) 0.053(3) 0.015(2) -0.007(3) 0.007(2)
O1 0.094(4) 0.051(3) 0.062(3) 0.027(3) 0.009(3) 0.025(3)
O2 0.119(5) 0.054(3) 0.049(3) 0.028(3) -0.001(3) 0.015(3)
O8 0.165(6) 0.060(4) 0.077(4) 0.039(3) -0.022(4) 0.022(4)
O7 0.102(5) 0.073(4) 0.080(4) 0.028(3) 0.002(3) 0.030(3)
O5 0.093(4) 0.059(3) 0.063(3) 0.035(3) -0.005(3) 0.013(3)
N1 0.076(5) 0.040(4) 0.051(4) 0.016(3) 0.003(4) 0.012(4)
N2 0.105(6) 0.047(4) 0.042(4) 0.019(3) -0.003(4) -0.001(4)
N3 0.088(6) 0.071(6) 0.069(5) 0.032(4) -0.001(5) 0.003(5)
N4 0.091(7) 0.080(6) 0.083(6) 0.026(4) -0.001(5) -0.002(5)
C17 0.108(9) 0.092(7) 0.113(8) 0.064(6) 0.034(7) 0.028(6)
C18 0.084(7) 0.094(7) 0.105(7) 0.037(6) 0.030(6) 0.019(6)
C19 0.080(7) 0.056(6) 0.064(6) 0.016(5) -0.010(5) 0.011(5)
C20 0.079(7) 0.044(5) 0.049(5) 0.009(4) -0.003(5) 0.010(5)
C16 0.078(7) 0.078(6) 0.099(7) 0.047(5) 0.021(6) 0.026(5)
C15 0.075(6) 0.050(5) 0.053(5) 0.027(4) 0.010(5) 0.012(5)
C1 0.109(8) 0.043(5) 0.040(6) 0.011(4) -0.016(6) -0.010(5)
C2 0.099(6) 0.061(5) 0.061(5) 0.023(4) -0.012(4) -0.002(5)
C3 0.125(6) 0.083(5) 0.069(5) 0.044(5) -0.013(5) -0.009(5)
C4 0.113(6) 0.091(6) 0.077(5) 0.049(5) -0.001(5) -0.022(5)
C5 0.094(6) 0.080(5) 0.064(5) 0.025(4) 0.000(5) -0.014(4)
C6 0.106(8) 0.049(6) 0.041(5) 0.013(4) -0.005(5) -0.018(5)
C7 0.084(6) 0.047(5) 0.067(6) 0.009(5) -0.010(5) 0.000(4)
C14 0.074(7) 0.048(5) 0.063(6) 0.022(4) -0.002(5) 0.016(5)
C22 0.176(7) 0.102(6) 0.107(6) 0.050(5) -0.023(5) 0.037(5)
C21 0.088(7) 0.093(7) 0.124(8) 0.017(6) -0.008(6) 0.036(6)
C11 0.089(8) 0.095(7) 0.098(8) 0.047(6) 0.008(6) 0.029(6)
C10 0.083(7) 0.092(7) 0.093(7) 0.026(6) 0.000(6) 0.026(6)
C9 0.086(7) 0.082(6) 0.068(6) 0.025(5) 0.002(6) 0.005(5)
C8 0.075(7) 0.045(5) 0.059(6) 0.012(4) 0.004(5) 0.003(5)
C13 0.065(6) 0.044(5) 0.059(5) 0.019(4) 0.010(5) 0.003(4)
C12 0.088(7) 0.066(6) 0.074(6) 0.035(5) 0.011(5) 0.025(5)
C27 0.094(8) 0.092(8) 0.079(7) 0.010(6) 0.030(6) 0.046(7)
C28 0.131(11) 0.079(9) 0.066(7) 0.027(6) -0.006(7) 0.009(8)
C23 0.065(8) 0.111(10) 0.071(7) 0.062(7) 0.022(6) 0.014(7)
C24 0.083(8) 0.064(7) 0.064(6) 0.029(5) 0.024(6) 0.031(7)
C25 0.128(10) 0.096(8) 0.073(7) 0.032(6) -0.001(7) 0.018(8)
C26 0.099(7) 0.117(7) 0.107(7) 0.030(6) 0.031(6) 0.043(6)
C30 0.109(10) 0.069(7) 0.054(6) 0.024(5) 0.007(6) 0.024(7)
C31 0.081(5) 0.093(6) 0.077(6) 0.023(5) -0.008(5) -0.014(5)
C32 0.169(10) 0.149(10) 0.136(9) 0.020(8) 0.004(8) -0.056(8)
C29 0.082(7) 0.158(9) 0.118(8) 0.039(7) 0.035(6) -0.014(7)
N5 0.211(14) 0.318(16) 0.266(16) 0.013(12) -0.068(11) 0.151(12)
C33 0.171(12) 0.207(12) 0.125(10) 0.034(8) -0.021(9) 0.039(10)
C34 0.123(13) 0.207(14) 0.152(13) 0.040(10) -0.020(10) 0.059(10)

loop_
_atom_type_symbol
_atom_type_description
_atom_type_scat_dispersion_real
_atom_type_scat_dispersion_imag
_atom_type_scat_source
C C 0.0033 0.0016 'International Tables Vol C Tables 4.2.6.8 and 6.1.1.4'
Fe Fe 0.3463 0.8444 'International Tables Vol C Tables 4.2.6.8 and 6.1.1.4'
N N 0.0061 0.0033 'International Tables Vol C Tables 4.2.6.8 and 6.1.1.4'
O O 0.0106 0.0060 'International Tables Vol C Tables 4.2.6.8 and 6.1.1.4'
S S 0.1246 0.1234 'International Tables Vol C Tables 4.2.6.8 and 6.1.1.4'
V V 0.3005 0.5294 'International Tables Vol C Tables 4.2.6.8 and 6.1.1.4'
H H 0.0000 0.0000 'International Tables Vol C Tables 4.2.6.8 and 6.1.1.4'

loop_
_geom_angle_atom_site_label_1
_geom_angle_atom_site_label_2
_geom_angle_atom_site_label_3
_geom_angle
O1 Fe1 O2 99.2(2)
O1 Fe1 O3 97.08(18)
O2 Fe1 O3 95.21(17)
O1 Fe1 N2 168.1(2)
O2 Fe1 N2 90.3(2)
O3 Fe1 N2 89.00(19)
O1 Fe1 N1 90.9(2)
O2 Fe1 N1 165.4(3)
O3 Fe1 N1 93.87(18)
N2 Fe1 N1 78.5(3)
O1 Fe1 O6 89.6(2)
O2 Fe1 O6 87.57(19)
O3 Fe1 O6 172.3(2)
N2 Fe1 O6 83.7(2)
N1 Fe1 O6 82.04(19)
O5 V1 O3 107.6(2)
O5 V1 O4 107.0(2)
O3 V1 O4 97.3(2)
O5 V1 N3 95.9(2)
O3 V1 N3 154.7(2)
O4 V1 N3 84.1(3)
O5 V1 S1 101.65(17)
O3 V1 S1 89.01(16)
O4 V1 S1 147.13(17)
N3 V1 S1 77.1(2)
C31 S1 V1 98.1(3)
C31 S2 C32 101.5(4)
C28 O9 C29 115.9(8)
Fe1 O6 H6A 109.5
Fe1 O6 H6B 101(5)
H6A O6 H6B 119.7
C23 O4 V1 130.3(6)
V1 O3 Fe1 144.9(2)
C20 O1 Fe1 130.4(5)
C1 O2 Fe1 128.7(5)
C2 O8 C22 116.9(7)
C19 O7 C21 117.9(6)
C14 N1 C13 122.9(6)
C14 N1 Fe1 121.3(5)
C13 N1 Fe1 115.4(5)
C7 N2 C8 122.7(7)
C7 N2 Fe1 122.6(5)
C8 N2 Fe1 114.4(5)
C30 N3 N4 113.3(8)
C30 N3 V1 124.1(7)
N4 N3 V1 122.3(6)
C31 N4 N3 110.8(8)
C16 C17 C18 120.7(8)
C16 C17 H17 119.6
C18 C17 H17 119.6
C19 C18 C17 118.9(8)
C19 C18 H18 120.6
C17 C18 H18 120.6
C18 C19 O7 124.2(9)
C18 C19 C20 120.9(8)
O7 C19 C20 114.9(8)
O1 C20 C19 117.4(7)
O1 C20 C15 123.1(8)
C19 C20 C15 119.4(8)
C17 C16 C15 122.1(8)
C17 C16 H16 119.0
C15 C16 H16 119.0
C16 C15 C20 118.0(8)
C16 C15 C14 118.0(8)
C20 C15 C14 123.9(7)
O2 C1 C6 126.0(8)
O2 C1 C2 116.4(9)
C6 C1 C2 117.6(8)
O8 C2 C3 127.5(9)
O8 C2 C1 112.6(8)
C3 C2 C1 119.8(9)
C2 C3 C4 121.6(9)
C2 C3 H3 119.2
C4 C3 H3 119.2
C3 C4 C5 120.2(8)
C3 C4 H4 119.9
C5 C4 H4 119.9
C4 C5 C6 119.8(8)
C4 C5 H5 120.1
C6 C5 H5 120.1
C1 C6 C5 121.0(8)
C1 C6 C7 121.9(8)
C5 C6 C7 117.1(9)
N2 C7 C6 127.2(8)
N2 C7 H7 116.4
C6 C7 H7 116.4
N1 C14 C15 128.3(7)
N1 C14 H14 115.8
C15 C14 H14 115.8
O8 C22 H22A 109.5
O8 C22 H22B 109.5
H22A C22 H22B 109.5
O8 C22 H22C 109.5
H22A C22 H22C 109.5
H22B C22 H22C 109.5
O7 C21 H21A 109.5
O7 C21 H21B 109.5
H21A C21 H21B 109.5
O7 C21 H21C 109.5
H21A C21 H21C 109.5
H21B C21 H21C 109.5
C10 C11 C12 121.0(8)
C10 C11 H11 119.5
C12 C11 H11 119.5
C11 C10 C9 119.4(8)
C11 C10 H10 120.3
C9 C10 H10 120.3
C8 C9 C10 120.7(8)
C8 C9 H9 119.6
C10 C9 H9 119.6
C9 C8 C13 119.6(8)
C9 C8 N2 124.3(8)
C13 C8 N2 116.1(8)
C8 C13 N1 115.6(8)
C8 C13 C12 119.3(8)
N1 C13 C12 125.0(7)
C11 C12 C13 120.0(7)
C11 C12 H12 120.0
C13 C12 H12 120.0
C26 C27 C28 122.2(10)
C26 C27 H27 118.9
C28 C27 H27 118.9
C27 C28 O9 125.5(12)
C27 C28 C23 122.8(10)
O9 C28 C23 111.6(10)
O4 C23 C24 125.0(9)
O4 C23 C28 120.7(11)
C24 C23 C28 114.3(10)
C30 C24 C23 120.4(8)
C30 C24 C25 118.9(10)
C23 C24 C25 120.6(10)
C26 C25 C24 119.5(10)
C26 C25 H25 120.2
C24 C25 H25 120.2
C27 C26 C25 120.4(10)
C27 C26 H26 119.8
C25 C26 H26 119.8
N3 C30 C24 126.8(9)
N3 C30 H30 116.6
C24 C30 H30 116.6
N4 C31 S1 129.2(8)
N4 C31 S2 118.0(8)
S1 C31 S2 112.8(6)
S2 C32 H32A 109.5
S2 C32 H32B 109.5
H32A C32 H32B 109.5
S2 C32 H32C 109.5
H32A C32 H32C 109.5
H32B C32 H32C 109.5
O9 C29 H29A 109.5
O9 C29 H29B 109.5
H29A C29 H29B 109.5
O9 C29 H29C 109.5
H29A C29 H29C 109.5
H29B C29 H29C 109.5
C34 C33 H33A 109.5
C34 C33 H33B 109.5
H33A C33 H33B 109.5
C34 C33 H33C 109.5
H33A C33 H33C 109.5
H33B C33 H33C 109.5
N5 C34 C33 176.5(18)

loop_
_geom_bond_atom_site_label_1
_geom_bond_atom_site_label_2
_geom_bond_distance
Fe1 O1 1.903(5)
Fe1 O2 1.910(4)
Fe1 O3 1.951(4)
Fe1 N2 2.065(6)
Fe1 N1 2.080(5)
Fe1 O6 2.168(5)
V1 O5 1.595(4)
V1 O3 1.688(4)
V1 O4 1.867(5)
V1 N3 2.177(7)
V1 S1 2.381(3)
S1 C31 1.706(9)
S2 C31 1.783(9)
S2 C32 1.813(8)
O9 C28 1.412(9)
O9 C29 1.469(7)
O6 H6A 0.8200
O6 H6B 0.86(6)
O4 C23 1.292(9)
O1 C20 1.310(7)
O2 C1 1.300(8)
O8 C2 1.358(8)
O8 C22 1.431(7)
O7 C19 1.381(7)
O7 C21 1.410(7)
N1 C14 1.287(7)
N1 C13 1.402(8)
N2 C7 1.281(7)
N2 C8 1.432(8)
N3 C30 1.254(8)
N3 N4 1.423(8)
N4 C31 1.261(8)
C17 C16 1.338(8)
C17 C18 1.406(9)
C17 H17 0.9300
C18 C19 1.380(9)
C18 H18 0.9300
C19 C20 1.398(9)
C20 C15 1.412(9)
C16 C15 1.401(8)
C16 H16 0.9300
C15 C14 1.413(8)
C1 C6 1.380(9)
C1 C2 1.452(10)
C2 C3 1.361(9)
C3 C4 1.370(9)
C3 H3 0.9300
C4 C5 1.380(9)
C4 H4 0.9300
C5 C6 1.408(9)
C5 H5 0.9300
C6 C7 1.458(9)
C7 H7 0.9300
C14 H14 0.9300
C22 H22A 0.9600
C22 H22B 0.9600
C22 H22C 0.9600
C21 H21A 0.9600
C21 H21B 0.9600
C21 H21C 0.9600
C11 C10 1.359(9)
C11 C12 1.370(9)
C11 H11 0.9300
C10 C9 1.398(9)
C10 H10 0.9300
C9 C8 1.373(9)
C9 H9 0.9300
C8 C13 1.387(8)
C13 C12 1.403(8)
C12 H12 0.9300
C27 C26 1.316(10)
C27 C28 1.335(10)
C27 H27 0.9300
C28 C23 1.417(11)
C23 C24 1.401(10)
C24 C30 1.393(10)
C24 C25 1.426(10)
C25 C26 1.351(10)
C25 H25 0.9300
C26 H26 0.9300
C30 H30 0.9300
C32 H32A 0.9600
C32 H32B 0.9600
C32 H32C 0.9600
C29 H29A 0.9600
C29 H29B 0.9600
C29 H29C 0.9600
N5 C34 1.069(12)
C33 C34 1.386(12)
C33 H33A 0.9600
C33 H33B 0.9600
C33 H33C 0.9600
